data_4062559
loop_
_publ_author_name
'Niel, Virginie'
'Thompson, Amber L.'
'Goeta, Andr\'es E.'
'Enachescu, Cristian'
'Hauser, Andreas'
'Galet, Ana'
'Mu\~noz, M. Carmen'
'Real, Jos\'e A'

_publ_section_title
;
Thermal and Light-Induced Two-step Spin Transition in a Novel Fe(II) 3D
Polymer with Strong Metallophilic Interactions: Diffraction, Magnetic,
Calorimetric and Visible Absorption Spectroscopic Studies of
{Fe(pmd)[Ag(CN)2][Ag2(CN)3]}.
;
_journal_name_full Organometallics
_journal_paper_doi 10.1021/om0342053
_journal_year 2004
_chemical_formula_sum 'C9 H4 Ag3 Fe N7'
_chemical_formula_weight 589.65
_space_group_IT_number 14
_symmetry_cell_setting monoclinic
_symmetry_space_group_name_Hall '-P 2ybc'
_symmetry_space_group_name_H-M 'P 1 21/c 1'
_cell_angle_alpha 90.00
_cell_angle_beta 97.410(2)
_cell_angle_gamma 90.00
_cell_formula_units_Z 16
_cell_length_a 17.5595(6)
_cell_length_b 29.2286(10)
_cell_length_c 12.2993(4)
_cell_measurement_temperature 290(2)
_cell_volume 6259.8(6)
_diffrn_ambient_temperature 290(2)
_exptl_crystal_density_diffrn 2.501
_cod_original_sg_symbol_H-M 'P 21/c'
_cod_database_code 4062559

loop_
_symmetry_equiv_pos_as_xyz
'x, y, z'
'-x, y+1/2, -z+1/2'
'-x, -y, -z'
'x, -y-1/2, z-1/2'

loop_
_atom_site_label
_atom_site_type_symbol
_atom_site_fract_x
_atom_site_fract_y
_atom_site_fract_z
_atom_site_U_iso_or_equiv
_atom_site_adp_type
_atom_site_occupancy
_atom_site_symmetry_multiplicity
_atom_site_calc_flag
_atom_site_refinement_flags
_atom_site_disorder_assembly
_atom_site_disorder_group
Ag1 Ag 0.16727(9) 0.86307(4) 0.15825(13) 0.0720(4) Uani 1 1 d . . .
Ag2 Ag 0.21795(7) 0.68927(5) -0.11118(12) 0.0630(4) Uani 1 1 d . . .
Ag3 Ag 0.26011(9) 0.73250(5) 0.63468(14) 0.0774(5) Uani 1 1 d . . .
Ag4 Ag 0.22906(7) 0.56953(6) 0.23891(13) 0.0720(5) Uani 1 1 d . . .
Ag5 Ag 0.31905(9) 0.50013(5) 0.12938(13) 0.0706(4) Uani 1 1 d . . .
Ag6 Ag 0.15871(9) 0.63906(4) 0.37417(13) 0.0659(4) Uani 1 1 d . . .
Ag7 Ag 0.65994(8) 0.76833(4) -0.13251(11) 0.0564(3) Uani 1 1 d . . .
Ag8 Ag 0.70829(7) 0.69295(5) 0.72377(11) 0.0602(4) Uani 1 1 d . . .
Ag9 Ag -0.21377(9) 0.88053(5) 0.11019(12) 0.0657(4) Uani 1 1 d . . .
Ag10 Ag 0.72911(7) 0.56273(5) 0.39234(11) 0.0604(4) Uani 1 1 d . . .
Ag11 Ag 0.69079(9) 0.50639(4) 0.16054(13) 0.0721(4) Uani 1 1 d . . .
Ag12 Ag 0.21457(8) 0.39881(5) -0.15485(13) 0.0654(4) Uani 1 1 d . . .
Fe1 Fe -0.04483(10) 0.74895(6) -0.03304(13) 0.0281(4) Uani 1 1 d . . .
Fe2 Fe 0.49308(10) 0.62995(6) -0.01506(14) 0.0272(4) Uani 1 1 d . . .
Fe3 Fe 0.46788(10) 0.62773(6) 0.48124(14) 0.0296(4) Uani 1 1 d . . .
Fe4 Fe 0.0000 0.5000 0.0000 0.0311(5) Uani 1 2 d S . .
Fe5 Fe 0.0000 0.5000 0.5000 0.0278(5) Uani 1 2 d S . .
N1 N -0.1355(7) 0.7098(4) -0.1150(10) 0.044(3) Uani 1 1 d . . .
N2 N -0.1243(7) 0.7983(4) 0.0157(10) 0.045(3) Uani 1 1 d . . .
N3 N 0.0460(7) 0.7913(4) 0.0495(9) 0.042(3) Uani 1 1 d . . .
N4 N 0.0411(6) 0.7051(4) -0.0835(9) 0.040(3) Uani 1 1 d . . .
N5 N -0.0414(7) 0.7092(4) 0.1223(8) 0.036(2) Uani 1 1 d . . .
N6 N -0.0417(6) 0.7103(4) 0.3148(8) 0.035(2) Uani 1 1 d . . .
N7 N 0.4148(8) 0.5791(4) 0.0326(10) 0.049(3) Uani 1 1 d . . .
N8 N 0.5825(7) 0.5874(4) 0.0613(10) 0.042(3) Uani 1 1 d . . .
N9 N 0.5704(7) 0.6809(4) -0.0580(10) 0.041(3) Uani 1 1 d . . .
N10 N 0.3979(6) 0.6694(4) -0.0924(9) 0.042(3) Uani 1 1 d . . .
N11 N 0.4918(6) 0.5892(3) -0.1686(8) 0.031(2) Uani 1 1 d . . .
N12 N 0.4838(6) 0.6689(4) 0.1378(8) 0.035(2) Uani 1 1 d . . .
N13 N 0.3794(7) 0.6699(4) 0.5294(9) 0.043(3) Uani 1 1 d . . .
N14 N 0.3821(7) 0.5838(4) 0.4019(10) 0.048(3) Uani 1 1 d . . .
N15 N 0.5601(7) 0.5866(4) 0.4318(10) 0.045(3) Uani 1 1 d . . .
N16 N 0.5558(7) 0.6726(4) 0.5609(10) 0.046(3) Uani 1 1 d . . .
N17 N 0.4679(6) 0.6676(4) 0.3287(8) 0.034(2) Uani 1 1 d . . .
N18 N 0.4747(6) 0.5882(4) -0.3638(9) 0.039(3) Uani 1 1 d . . .
N19 N 0.0776(7) 0.5500(5) 0.0781(10) 0.050(3) Uani 1 1 d . . .
N20 N 0.0965(7) 0.4621(4) -0.0467(10) 0.043(3) Uani 1 1 d . . .
N21 N 0.0090(7) 0.4612(4) 0.1564(9) 0.039(3) Uani 1 1 d . . .
N22 N 0.0946(7) 0.4639(4) 0.5826(10) 0.044(3) Uani 1 1 d . . .
N23 N 0.0749(7) 0.5513(4) 0.4550(10) 0.044(3) Uani 1 1 d . . .
N24 N 0.0112(6) 0.4605(4) 0.3495(8) 0.035(2) Uani 1 1 d . . .
N25 N 0.1968(10) 0.6929(5) 0.2843(14) 0.079(5) Uani 1 1 d . . .
N26 N 0.2673(9) 0.3485(5) -0.2393(14) 0.073(5) Uani 1 1 d . . .
N27 N 0.2743(11) 0.4499(6) 0.2255(16) 0.087(5) Uani 1 1 d . . .
N28 N 0.7438(13) 0.4489(6) 0.2309(19) 0.120(9) Uani 1 1 d . . .
C1 C -0.1903(8) 0.7009(5) -0.1709(13) 0.048(4) Uani 1 1 d . . .
C2 C -0.1596(9) 0.8278(5) 0.0401(12) 0.046(3) Uani 1 1 d . . .
C3 C 0.0937(9) 0.8144(5) 0.0877(12) 0.045(3) Uani 1 1 d . . .
C4 C 0.1034(8) 0.6967(6) -0.0977(13) 0.050(4) Uani 1 1 d . . .
C5 C -0.0456(7) 0.7315(5) 0.2174(10) 0.036(3) Uani 1 1 d . . .
H5 H -0.0516 0.7631 0.2154 0.043 Uiso 1 1 calc R . .
C51 C -0.0324(9) 0.6639(4) 0.1266(11) 0.041(3) Uani 1 1 d . . .
H51 H -0.0284 0.6479 0.0622 0.050 Uiso 1 1 calc R . .
C52 C -0.0290(10) 0.6404(5) 0.2219(12) 0.052(4) Uani 1 1 d . . .
H52 H -0.0243 0.6087 0.2231 0.062 Uiso 1 1 calc R . .
C53 C -0.0327(9) 0.6645(4) 0.3165(11) 0.042(3) Uani 1 1 d . . .
H53 H -0.0290 0.6490 0.3830 0.050 Uiso 1 1 calc R . .
C7 C 0.3760(9) 0.5509(5) 0.0586(12) 0.046(4) Uani 1 1 d . . .
C8 C 0.6248(9) 0.5604(5) 0.0965(12) 0.046(3) Uani 1 1 d . . .
C9 C 0.6054(8) 0.7113(5) -0.0775(12) 0.043(3) Uani 1 1 d . . .
C10 C 0.3336(9) 0.6783(5) -0.1055(13) 0.048(3) Uani 1 1 d . . .
C11 C 0.4821(8) 0.6098(5) -0.2663(9) 0.035(3) Uani 1 1 d . . .
H11 H 0.4803 0.6415 -0.2671 0.042 Uiso 1 1 calc R . .
C111 C 0.4950(8) 0.5435(4) -0.1703(11) 0.041(3) Uani 1 1 d . . .
H111 H 0.5014 0.5282 -0.1035 0.049 Uiso 1 1 calc R . .
C112 C 0.4894(10) 0.5180(5) -0.2643(13) 0.054(4) Uani 1 1 d . . .
H112 H 0.4932 0.4863 -0.2630 0.065 Uiso 1 1 calc R . .
C113 C 0.4780(9) 0.5423(5) -0.3609(13) 0.050(4) Uani 1 1 d . . .
H113 H 0.4723 0.5263 -0.4268 0.060 Uiso 1 1 calc R . .
C12 C 0.4799(7) 0.6472(5) 0.2331(10) 0.036(3) Uani 1 1 d . . .
H12 H 0.4860 0.6156 0.2337 0.043 Uiso 1 1 calc R . .
C121 C 0.4745(9) 0.7142(5) 0.1389(11) 0.043(3) Uani 1 1 d . . .
H121 H 0.4771 0.7304 0.0743 0.051 Uiso 1 1 calc R . .
C122 C 0.4614(9) 0.7380(5) 0.2303(12) 0.049(4) Uani 1 1 d . . .
H122 H 0.4557 0.7696 0.2288 0.058 Uiso 1 1 calc R . .
C123 C 0.4567(9) 0.7130(5) 0.3260(11) 0.046(3) Uani 1 1 d . . .
H123 H 0.4457 0.7281 0.3887 0.055 Uiso 1 1 calc R . .
C13 C 0.3313(9) 0.6905(5) 0.5601(13) 0.048(4) Uani 1 1 d . . .
C14 C 0.3287(9) 0.5755(6) 0.3449(14) 0.058(4) Uani 1 1 d . . .
C15 C 0.6179(9) 0.5759(5) 0.4156(14) 0.052(4) Uani 1 1 d . . .
C16 C 0.6095(8) 0.6824(5) 0.6146(12) 0.044(3) Uani 1 1 d . . .
C19 C 0.1314(8) 0.5608(6) 0.1311(12) 0.047(4) Uani 1 1 d . . .
C20 C 0.1432(8) 0.4408(6) -0.0785(13) 0.049(4) Uani 1 1 d . . .
C21 C 0.0052(8) 0.4811(5) 0.2510(10) 0.037(3) Uani 1 1 d . . .
H21 H -0.0025 0.5126 0.2500 0.045 Uiso 1 1 calc R . .
C211 C 0.0188(11) 0.4161(5) 0.1582(12) 0.055(4) Uani 1 1 d . . .
H211 H 0.0221 0.4009 0.0927 0.066 Uiso 1 1 calc R . .
C212 C 0.0240(11) 0.3913(5) 0.2541(14) 0.061(5) Uani 1 1 d . . .
H212 H 0.0301 0.3597 0.2548 0.073 Uiso 1 1 calc R . .
C213 C 0.0199(9) 0.4157(5) 0.3492(12) 0.043(3) Uani 1 1 d . . .
H213 H 0.0233 0.4000 0.4154 0.052 Uiso 1 1 calc R . .
C22 C 0.1565(7) 0.4513(5) 0.6006(13) 0.048(4) Uani 1 1 d . . .
C23 C 0.1083(10) 0.5821(5) 0.4326(12) 0.048(4) Uani 1 1 d . . .
C25 C 0.2135(12) 0.7793(6) 0.7294(17) 0.073(6) Uani 1 1 d . . .
C26 C 0.7053(9) 0.8220(6) -0.2094(16) 0.060(5) Uani 1 1 d . . .
C27 C -0.2553(12) 0.9276(6) 0.2047(19) 0.074(6) Uani 1 1 d . . .
C28 C 0.2275(12) 0.9182(7) 0.2289(19) 0.085(7) Uani 1 1 d . . .

loop_
_atom_site_aniso_label
_atom_site_aniso_U_11
_atom_site_aniso_U_22
_atom_site_aniso_U_33
_atom_site_aniso_U_23
_atom_site_aniso_U_13
_atom_site_aniso_U_12
Ag1 0.0763(9) 0.0440(7) 0.0857(10) -0.0063(7) -0.0274(8) -0.0217(6)
Ag2 0.0339(6) 0.0838(10) 0.0716(9) -0.0044(7) 0.0078(6) 0.0145(6)
Ag3 0.0742(10) 0.0664(9) 0.0984(12) -0.0260(8) 0.0366(9) 0.0165(7)
Ag4 0.0408(7) 0.0924(11) 0.0774(10) -0.0398(8) -0.0121(6) -0.0017(7)
Ag5 0.0835(10) 0.0455(7) 0.0922(11) 0.0141(7) 0.0474(9) -0.0115(7)
Ag6 0.0815(10) 0.0430(7) 0.0804(10) 0.0077(6) 0.0378(8) -0.0148(6)
Ag7 0.0612(8) 0.0409(6) 0.0712(9) 0.0079(6) 0.0239(6) -0.0142(5)
Ag8 0.0382(6) 0.0729(9) 0.0647(8) -0.0239(7) -0.0116(5) -0.0054(6)
Ag9 0.0839(10) 0.0469(7) 0.0734(9) -0.0072(6) 0.0370(8) 0.0173(7)
Ag10 0.0354(6) 0.0805(9) 0.0651(8) -0.0141(7) 0.0062(5) 0.0164(6)
Ag11 0.0757(9) 0.0436(7) 0.0877(10) 0.0056(7) -0.0253(8) 0.0232(6)
Ag12 0.0575(8) 0.0573(8) 0.0860(10) -0.0198(7) 0.0263(7) 0.0138(6)
Fe1 0.0300(8) 0.0306(9) 0.0235(8) -0.0039(7) 0.0020(7) -0.0011(7)
Fe2 0.0305(9) 0.0265(8) 0.0247(8) 0.0034(7) 0.0043(7) 0.0006(7)
Fe3 0.0277(8) 0.0373(10) 0.0235(8) -0.0038(7) 0.0022(7) 0.0004(7)
Fe4 0.0299(12) 0.0379(14) 0.0252(12) -0.0052(10) 0.0024(10) 0.0026(10)
Fe5 0.0295(12) 0.0271(12) 0.0270(12) 0.0015(10) 0.0053(10) 0.0012(10)
N1 0.042(7) 0.044(7) 0.045(7) -0.006(5) -0.005(5) -0.010(5)
N2 0.048(7) 0.041(7) 0.047(7) -0.010(6) 0.011(6) 0.004(5)
N3 0.052(7) 0.038(6) 0.032(6) -0.001(5) -0.007(5) -0.009(5)
N4 0.039(6) 0.045(7) 0.038(6) 0.003(5) 0.010(5) 0.004(5)
N5 0.048(7) 0.030(5) 0.030(6) 0.000(4) 0.008(5) -0.003(5)
N6 0.040(6) 0.034(6) 0.030(6) -0.005(4) 0.002(5) -0.001(5)
N7 0.069(9) 0.038(6) 0.043(7) 0.001(5) 0.017(6) -0.005(6)
N8 0.044(7) 0.037(6) 0.044(7) 0.001(5) 0.002(5) 0.005(5)
N9 0.044(6) 0.036(6) 0.046(7) 0.002(5) 0.015(5) -0.007(5)
N10 0.030(6) 0.057(7) 0.039(6) 0.004(5) 0.006(5) 0.010(5)
N11 0.043(6) 0.025(5) 0.027(5) 0.005(4) 0.009(4) -0.001(4)
N12 0.044(6) 0.034(6) 0.027(5) -0.002(4) 0.004(5) -0.003(5)
N13 0.042(7) 0.058(7) 0.030(6) -0.009(5) 0.005(5) 0.005(6)
N14 0.043(7) 0.056(8) 0.041(7) -0.016(6) -0.010(5) -0.009(6)
N15 0.034(6) 0.054(7) 0.047(7) -0.002(6) 0.006(5) 0.009(5)
N16 0.043(7) 0.055(8) 0.040(7) -0.001(6) 0.000(5) -0.013(6)
N17 0.042(6) 0.034(6) 0.025(5) -0.001(4) 0.003(4) -0.006(5)
N18 0.038(6) 0.046(7) 0.031(6) -0.007(5) 0.000(5) 0.001(5)
N19 0.049(7) 0.059(8) 0.041(7) -0.013(6) 0.004(6) -0.003(6)
N20 0.040(6) 0.050(7) 0.040(7) -0.007(5) 0.007(5) 0.012(5)
N21 0.048(7) 0.036(6) 0.031(6) -0.006(5) -0.003(5) 0.000(5)
N22 0.036(6) 0.050(7) 0.046(7) 0.002(6) 0.001(5) 0.007(5)
N23 0.056(7) 0.039(6) 0.042(7) 0.008(5) 0.020(6) 0.000(6)
N24 0.045(6) 0.030(5) 0.029(5) -0.003(4) 0.008(5) 0.000(5)
N25 0.097(13) 0.052(9) 0.088(12) 0.010(8) 0.011(10) -0.028(9)
N26 0.077(11) 0.058(9) 0.086(12) -0.017(8) 0.019(9) 0.023(8)
N27 0.088(13) 0.070(11) 0.110(15) -0.006(10) 0.040(11) -0.015(9)
N28 0.145(19) 0.056(11) 0.135(18) 0.005(11) -0.070(16) 0.018(12)
C1 0.034(7) 0.054(9) 0.056(9) -0.017(7) 0.003(7) -0.005(6)
C2 0.054(9) 0.039(8) 0.050(9) -0.003(7) 0.024(7) 0.008(7)
C3 0.056(9) 0.031(7) 0.043(8) -0.006(6) -0.010(7) 0.005(6)
C4 0.036(8) 0.069(10) 0.047(9) 0.001(8) 0.010(6) 0.012(7)
C5 0.041(7) 0.043(7) 0.026(6) -0.005(6) 0.009(5) 0.005(6)
C51 0.065(9) 0.030(7) 0.030(7) -0.014(5) 0.010(6) -0.006(6)
C52 0.079(11) 0.032(7) 0.042(8) 0.002(6) 0.001(8) 0.005(7)
C53 0.061(9) 0.028(7) 0.038(8) 0.004(6) 0.011(7) 0.003(6)
C7 0.056(9) 0.046(8) 0.044(8) 0.001(7) 0.029(7) -0.002(7)
C8 0.051(8) 0.034(7) 0.049(9) 0.000(6) -0.011(7) 0.006(6)
C9 0.044(8) 0.040(8) 0.050(9) 0.010(6) 0.024(7) -0.007(6)
C10 0.048(9) 0.048(8) 0.048(9) -0.001(7) 0.008(7) 0.000(7)
C11 0.047(7) 0.037(7) 0.020(6) 0.001(5) 0.003(5) 0.001(6)
C111 0.058(9) 0.031(7) 0.034(7) 0.005(6) 0.007(6) 0.007(6)
C112 0.091(13) 0.024(7) 0.049(9) -0.008(6) 0.015(8) -0.005(7)
C113 0.069(10) 0.036(8) 0.045(9) -0.010(6) 0.004(7) -0.003(7)
C12 0.042(7) 0.040(7) 0.027(6) -0.005(5) 0.006(5) -0.001(6)
C121 0.062(9) 0.030(7) 0.036(7) 0.005(6) 0.004(7) 0.002(6)
C122 0.057(9) 0.040(8) 0.049(9) 0.002(7) 0.009(7) 0.001(7)
C123 0.072(10) 0.036(7) 0.030(7) -0.007(6) 0.012(7) 0.000(7)
C13 0.046(8) 0.049(9) 0.052(9) 0.001(7) 0.023(7) 0.004(7)
C14 0.044(9) 0.074(11) 0.056(10) -0.027(9) 0.013(8) -0.009(8)
C15 0.040(8) 0.047(9) 0.066(11) -0.003(8) 0.002(7) 0.003(7)
C16 0.040(8) 0.053(9) 0.038(8) -0.008(7) -0.001(6) -0.004(6)
C19 0.042(8) 0.065(10) 0.035(7) -0.017(7) 0.004(6) -0.007(7)
C20 0.041(8) 0.059(9) 0.047(9) -0.011(7) 0.006(7) 0.006(7)
C21 0.049(8) 0.037(7) 0.028(7) -0.003(5) 0.009(6) 0.001(6)
C211 0.089(13) 0.045(8) 0.034(8) -0.015(7) 0.013(8) 0.005(8)
C212 0.096(14) 0.034(8) 0.054(10) -0.003(7) 0.012(9) 0.013(8)
C213 0.061(9) 0.031(7) 0.038(8) 0.001(6) 0.005(7) -0.005(6)
C22 0.025(6) 0.060(9) 0.059(9) 0.003(8) 0.009(6) 0.011(6)
C23 0.063(10) 0.041(8) 0.043(8) 0.000(7) 0.016(7) 0.001(7)
C25 0.080(13) 0.054(11) 0.092(15) -0.019(10) 0.035(11) 0.020(9)
C26 0.051(9) 0.049(9) 0.085(13) -0.012(9) 0.027(9) -0.023(8)
C27 0.079(13) 0.047(10) 0.102(16) -0.031(10) 0.029(12) 0.010(9)
C28 0.080(14) 0.056(11) 0.104(17) -0.016(11) -0.045(12) -0.022(10)

loop_
_geom_bond_atom_site_label_1
_geom_bond_atom_site_label_2
_geom_bond_distance
_geom_bond_site_symmetry_2
_geom_bond_publ_flag
Ag1 C3 2.040(14) . ?
Ag1 C28 2.058(17) . ?
Ag1 Ag2 3.244(2) 4_576 ?
Ag1 Ag3 3.267(2) 4_575 ?
Ag2 C10 2.049(16) . ?
Ag2 C4 2.052(14) . ?
Ag2 Ag1 3.244(2) 4_575 ?
Ag3 C25 2.036(16) . ?
Ag3 C13 2.051(14) . ?
Ag3 Ag1 3.267(2) 4_576 ?
Ag4 C19 2.045(15) . ?
Ag4 C14 2.051(17) . ?
Ag4 Ag6 2.993(2) . ?
Ag5 C7 2.045(14) . ?
Ag5 N27 2.101(18) . ?
Ag5 Ag4 2.997(2) . ?
Ag6 C23 2.060(16) . ?
Ag6 N25 2.083(15) . ?
Ag7 C26 2.046(16) . ?
Ag7 C9 2.080(13) . ?
Ag7 Ag8 3.0147(19) 1_554 ?
Ag8 C16 2.076(14) . ?
Ag8 C1 2.077(14) 1_656 ?
Ag8 Ag9 2.989(2) 4_676 ?
Ag8 Ag7 3.0147(19) 1_556 ?
Ag9 C27 1.998(17) . ?
Ag9 C2 2.058(14) . ?
Ag9 Ag8 2.989(2) 4_475 ?
Ag9 Ag10 3.201(2) 4_475 ?
Ag10 C22 2.041(13) 3_666 ?
Ag10 C15 2.047(16) . ?
Ag10 Ag9 3.201(2) 4_676 ?
Ag11 C8 2.054(14) . ?
Ag11 N28 2.058(17) . ?
Ag11 Ag12 3.237(2) 3_665 ?
Ag11 Ag10 3.286(2) . ?
Ag12 C20 2.065(15) . ?
Ag12 N26 2.084(14) . ?
Ag12 Ag11 3.237(2) 3_665 ?
Fe1 N1 2.109(11) . ?
Fe1 N4 2.133(11) . ?
Fe1 N2 2.147(12) . ?
Fe1 N3 2.166(11) . ?
Fe1 N6 2.225(10) 4_575 ?
Fe1 N5 2.230(10) . ?
Fe2 N8 2.126(12) . ?
Fe2 N9 2.128(11) . ?
Fe2 N10 2.150(11) . ?
Fe2 N7 2.157(13) . ?
Fe2 N12 2.223(10) . ?
Fe2 N11 2.231(10) . ?
Fe3 N14 2.120(11) . ?
Fe3 N13 2.127(12) . ?
Fe3 N16 2.163(12) . ?
Fe3 N15 2.167(12) . ?
Fe3 N17 2.209(10) . ?
Fe3 N18 2.219(11) 1_556 ?
Fe4 N19 2.139(13) 3_565 ?
Fe4 N19 2.139(13) . ?
Fe4 N20 2.163(11) . ?
Fe4 N20 2.163(11) 3_565 ?
Fe4 N21 2.221(11) . ?
Fe4 N21 2.221(11) 3_565 ?
Fe5 N22 2.114(11) . ?
Fe5 N22 2.114(11) 3_566 ?
Fe5 N23 2.116(12) 3_566 ?
Fe5 N23 2.116(12) . ?
Fe5 N24 2.212(10) . ?
Fe5 N24 2.212(10) 3_566 ?
N1 C1 1.139(17) . ?
N2 C2 1.124(17) . ?
N3 C3 1.130(17) . ?
N4 C4 1.156(17) . ?
N5 C51 1.335(16) . ?
N5 C5 1.350(16) . ?
N6 C5 1.343(16) . ?
N6 C53 1.348(16) . ?
N6 Fe1 2.225(10) 4_576 ?
N7 C7 1.142(18) . ?
N8 C8 1.131(17) . ?
N9 C9 1.123(16) . ?
N10 C10 1.150(18) . ?
N11 C11 1.335(15) . ?
N11 C111 1.337(16) . ?
N12 C121 1.333(17) . ?
N12 C12 1.343(16) . ?
N13 C13 1.141(17) . ?
N14 C14 1.123(19) . ?
N15 C15 1.105(18) . ?
N16 C16 1.116(17) . ?
N17 C123 1.342(17) . ?
N17 C12 1.360(16) . ?
N18 C113 1.344(18) . ?
N18 C11 1.346(16) . ?
N18 Fe3 2.219(11) 1_554 ?
N19 C19 1.122(18) . ?
N20 C20 1.139(17) . ?
N21 C21 1.312(16) . ?
N21 C211 1.328(18) . ?
N22 C22 1.143(17) . ?
N23 C23 1.126(18) . ?
N24 C213 1.318(17) . ?
N24 C21 1.345(16) . ?
N25 C25 1.12(2) 4_575 ?
N26 C26 1.14(2) 2_644 ?
N27 C27 1.16(2) 2_545 ?
N28 C28 1.11(2) 2_645 ?
C1 Ag8 2.077(14) 1_454 ?
C51 C52 1.353(19) . ?
C52 C53 1.37(2) . ?
C111 C112 1.369(19) . ?
C112 C113 1.38(2) . ?
C121 C122 1.37(2) . ?
C122 C123 1.40(2) . ?
C211 C212 1.38(2) . ?
C212 C213 1.38(2) . ?
C22 Ag10 2.041(13) 3_666 ?
C25 N25 1.12(2) 4_576 ?
C26 N26 1.14(2) 2_654 ?
C27 N27 1.16(2) 2 ?
C28 N28 1.11(2) 2_655 ?
